data_2021616
loop_
_publ_author_name
'Spahr, Dominik'
'Bayarjargal, Lkhamsuren'
'Vinograd, Victor'
'Luchitskaia, Rita'
'Milman, Victor'
'Winkler, Bj\"orn'

_publ_section_title
;
 A new BaCa(CO3)2 polymorph
;
_journal_coeditor_code RA5050SUP1
_journal_issue 3
_journal_name_full 'Acta Crystallographica Section B Structural Science, Crystal Engineering and Materials'
_journal_paper_doi 10.1107/S2052520619003238
_journal_volume 75
_journal_year 2019
_chemical_formula_structural 'Ba Ca (C O3)2'
_chemical_formula_sum 'C2 Ba Ca O6'
_chemical_formula_weight 297.42
_chemical_name_systematic 'Barium Calcium Carbonate'
_space_group_IT_number 5
_space_group_name_Hall 'C 2y'
_symmetry_cell_setting monoclinic
_symmetry_Int_Tables_number 5
_symmetry_space_group_name_Hall 'C 2y'
_symmetry_space_group_name_H-M 'C 1 2 1'
_audit_creation_date 2018-11-08T14:05
_audit_creation_method 'from EXP file using GSAS2CIF'
_cell_angle_alpha 90.0
_cell_angle_beta 109.2586(13)
_cell_angle_gamma 90.0
_cell_formula_units_Z 1
_cell_length_a 6.6775(5)
_cell_length_b 5.0982(4)
_cell_length_c 4.19239(29)
_cell_measurement_temperature 293(2)
_cell_volume 134.736(17)
_diffrn_ambient_temperature 293(2)
_diffrn_detector_type 'PANalytical PIXcel3D'
_diffrn_measurement_device_type 'PANalytical XPert PRO'
_diffrn_radiation_probe x-ray
_diffrn_radiation_type 'Cu K\a'
_diffrn_radiation_wavelength 1.54056
_exptl_crystal_density_diffrn 3.6656
_pd_meas_2theta_range_inc 0.03
_pd_meas_2theta_range_max 100
_pd_meas_2theta_range_min 10
_pd_meas_number_of_points 30464
_pd_proc_ls_prof_R_factor 0.0602
_pd_proc_ls_prof_wR_expected 0.0490
_pd_proc_ls_prof_wR_factor 0.0843
_refine_ls_R_Fsqd_factor 0.13286
_cod_data_source_file ra5050sup1.cif
_cod_data_source_block I
_cod_original_cell_volume 134.734(26)
_cod_original_sg_symbol_H-M 'C 2'
_cod_original_formula_sum 'O6 C2 Ba Ca'
_cod_database_code 2021616

loop_
_symmetry_equiv_pos_site_id
_symmetry_equiv_pos_as_xyz
1 +x,+y,+z
2 -x,+y,-z
101 +x+1/2,+y+1/2,+z
102 -x+1/2,+y+1/2,-z

loop_
_atom_site_type_symbol
_atom_site_label
_atom_site_fract_x
_atom_site_fract_y
_atom_site_fract_z
_atom_site_occupancy
_atom_site_thermal_displace_type
_atom_site_U_iso_or_equiv
_atom_site_symmetry_multiplicity
O O1 -0.1043(6) 0.50367(24) 0.7367(5) 1.0 Uiso 0.0782(15) 4
C C3 0.0 0.62590(29) 1.0 1.0 Uiso 0.0582(23) 2
O O 0.5 0.37224(24) 1.0 1.0 Uiso 0.0782(15) 2
Ca Ca 0.0 0.1032(14) 0.5 0.5 Uiso 0.04564(27) 2
Ba Ba 0.0 0.1032(14) 0.5 0.5 Uiso 0.04564(27) 2

_cod_database_fobs_code 2021616
